data_7106842
loop_
_publ_author_name
'Olga Ekkert'
'Gerald Kehr'
'Roland Frohlich'
'Gerhard Erker'

_publ_section_title
;
 Phosphirenium-borate zwitterion: formation in the 1,1-carboboration
 reaction of phosphinylalkynes
;
_journal_name_full Chem.Commun.
_journal_page_first 10482
_journal_paper_doi 10.1039/c1cc13008k
_journal_volume 47
_journal_year 2011
_chemical_formula_sum 'C48 H36 B Cl F15 P'
_chemical_formula_weight 975.00
_chemical_name_systematic
;
?
;
_space_group_IT_number 29
_symmetry_cell_setting orthorhombic
_symmetry_space_group_name_Hall 'P 2c -2ac'
_symmetry_space_group_name_H-M 'P c a 21'
_atom_sites_solution_hydrogens geom
_atom_sites_solution_primary direct
_atom_sites_solution_secondary difmap
_audit_creation_method SHELXL-97
_cell_angle_alpha 90.00
_cell_angle_beta 90.00
_cell_angle_gamma 90.00
_cell_formula_units_Z 8
_cell_length_a 21.7497(6)
_cell_length_b 22.5390(4)
_cell_length_c 17.9477(6)
_cell_measurement_reflns_used 13279
_cell_measurement_temperature 223(2)
_cell_measurement_theta_max 68.25
_cell_measurement_theta_min 0.88
_cell_volume 8798.3(4)
_computing_cell_refinement 'Collect (Nonius B.V., 1998)'
_computing_data_collection 'Collect (Nonius B.V., 1998)'
_computing_data_reduction 'Denzo-SMN (Otwinowski & Minor, 1997)'
_computing_molecular_graphics 'XP (bruekrAXS, 2000)'
_computing_publication_material 'SHELXL-97 (Sheldrick, 1997)'
_computing_structure_refinement 'SHELXL-97 (Sheldrick, 1997)'
_computing_structure_solution 'SHELXS-97 (Sheldrick, 1990)'
_diffrn_ambient_temperature 223(2)
_diffrn_measured_fraction_theta_full 0.980
_diffrn_measured_fraction_theta_max 0.980
_diffrn_measurement_device_type 'Nonius KappaCCD APEXII'
_diffrn_measurement_method '\w and \f scans'
_diffrn_radiation_monochromator graphite
_diffrn_radiation_source 'fine-focus sealed tube'
_diffrn_radiation_type CuK\a
_diffrn_radiation_wavelength 1.54178
_diffrn_reflns_av_R_equivalents 0.074
_diffrn_reflns_av_sigmaI/netI 0.0437
_diffrn_reflns_limit_h_max 25
_diffrn_reflns_limit_h_min -25
_diffrn_reflns_limit_k_max 26
_diffrn_reflns_limit_k_min -26
_diffrn_reflns_limit_l_max 21
_diffrn_reflns_limit_l_min -20
_diffrn_reflns_number 47800
_diffrn_reflns_theta_full 67.18
_diffrn_reflns_theta_max 67.18
_diffrn_reflns_theta_min 3.75
_exptl_absorpt_coefficient_mu 1.998
_exptl_absorpt_correction_T_max 0.9244
_exptl_absorpt_correction_T_min 0.5673
_exptl_absorpt_correction_type multi-scan
_exptl_absorpt_process_details 'Denzo (Otwinowski, Borek, Majewski & Minor, 2003)'
_exptl_crystal_colour colourless
_exptl_crystal_density_diffrn 1.472
_exptl_crystal_density_method 'not measured'
_exptl_crystal_description plate
_exptl_crystal_F_000 3968
_exptl_crystal_size_max 0.32
_exptl_crystal_size_mid 0.29
_exptl_crystal_size_min 0.04
_refine_diff_density_max 0.952
_refine_diff_density_min -0.490
_refine_diff_density_rms 0.058
_refine_ls_abs_structure_details 'Flack H D (1983), Acta Cryst. A39, 876-881'
_refine_ls_abs_structure_Flack 0.50(2)
_refine_ls_extinction_coef 0.00076(6)
_refine_ls_extinction_expression Fc^*^=kFc[1+0.001xFc^2^\l^3^/sin(2\q)]^-1/4^
_refine_ls_extinction_method SHELXL
_refine_ls_goodness_of_fit_ref 1.033
_refine_ls_hydrogen_treatment constr
_refine_ls_matrix_type full
_refine_ls_number_parameters 1206
_refine_ls_number_reflns 14469
_refine_ls_number_restraints 58
_refine_ls_restrained_S_all 1.047
_refine_ls_R_factor_all 0.0736
_refine_ls_R_factor_gt 0.0586
_refine_ls_shift/su_max 0.001
_refine_ls_shift/su_mean 0.000
_refine_ls_structure_factor_coef Fsqd
_refine_ls_weighting_details 'calc w=1/[\s^2^(Fo^2^)+(0.0758P)^2^+8.0364P] where P=(Fo^2^+2Fc^2^)/3'
_refine_ls_weighting_scheme calc
_refine_ls_wR_factor_gt 0.1419
_refine_ls_wR_factor_ref 0.1567
_reflns_number_gt 12099
_reflns_number_total 14469
_reflns_threshold_expression >2sigma(I)
_cod_data_source_file c1cc13008k.txt
_cod_data_source_block erk5928
_cod_original_sg_symbol_H-M Pca21
_cod_database_code 7106842

loop_
_symmetry_equiv_pos_as_xyz
'x, y, z'
'-x, -y, z+1/2'
'x+1/2, -y, z'
'-x+1/2, y, z+1/2'

loop_
_atom_site_label
_atom_site_type_symbol
_atom_site_fract_x
_atom_site_fract_y
_atom_site_fract_z
_atom_site_U_iso_or_equiv
_atom_site_adp_type
_atom_site_occupancy
_atom_site_symmetry_multiplicity
_atom_site_calc_flag
_atom_site_refinement_flags
_atom_site_disorder_assembly
_atom_site_disorder_group
P1A P 0.57621(5) 0.99291(5) 0.91638(7) 0.0440(3) Uani 1 1 d . . .
B1A B 0.4685(3) 1.0928(2) 0.9039(3) 0.0475(12) Uani 1 1 d . . .
C1A C 0.5354(2) 1.0597(2) 0.8937(3) 0.0439(10) Uani 1 1 d . . .
C2A C 0.5863(2) 1.0523(2) 0.8543(3) 0.0433(10) Uani 1 1 d . . .
C3A C 0.6262(2) 1.0792(2) 0.7979(3) 0.0437(10) Uani 1 1 d . . .
C4A C 0.6883(2) 1.0886(2) 0.8130(3) 0.0556(12) Uani 1 1 d . . .
H4A H 0.7049 1.0768 0.8590 0.067 Uiso 1 1 calc R . .
C5A C 0.7254(2) 1.1153(3) 0.7606(3) 0.0625(14) Uani 1 1 d . . .
H5A H 0.7672 1.1212 0.7716 0.075 Uiso 1 1 calc R . .
C6A C 0.7031(3) 1.1336(2) 0.6923(3) 0.0575(13) Uani 1 1 d . . .
C7A C 0.6411(2) 1.1245(2) 0.6778(3) 0.0524(12) Uani 1 1 d . . .
H7A H 0.6247 1.1368 0.6319 0.063 Uiso 1 1 calc R . .
C8A C 0.6031(2) 1.0977(2) 0.7297(3) 0.0468(11) Uani 1 1 d . . .
H8A H 0.5612 1.0920 0.7186 0.056 Uiso 1 1 calc R . .
C9A C 0.7450(3) 1.1621(3) 0.6359(4) 0.085(2) Uani 1 1 d . . .
H9AA H 0.7606 1.1992 0.6555 0.128 Uiso 1 1 calc R . .
H9AB H 0.7223 1.1696 0.5903 0.128 Uiso 1 1 calc R . .
H9AC H 0.7792 1.1357 0.6254 0.128 Uiso 1 1 calc R . .
C11A C 0.6294(2) 0.9846(2) 0.9927(3) 0.0482(11) Uani 1 1 d . . .
C12A C 0.6859(2) 0.9569(2) 0.9752(3) 0.0512(12) Uani 1 1 d . . .
C13A C 0.7277(2) 0.9480(2) 1.0328(3) 0.0560(12) Uani 1 1 d . . .
H13A H 0.7653 0.9293 1.0221 0.067 Uiso 1 1 calc R . .
C14A C 0.7161(3) 0.9659(3) 1.1059(3) 0.0628(14) Uani 1 1 d . . .
C15A C 0.6600(3) 0.9933(3) 1.1204(3) 0.0613(14) Uani 1 1 d . . .
H15A H 0.6517 1.0059 1.1693 0.074 Uiso 1 1 calc R . .
C16A C 0.6164(2) 1.0026(2) 1.0665(3) 0.0511(12) Uani 1 1 d . . .
C17A C 0.7022(3) 0.9371(3) 0.8982(3) 0.0623(14) Uani 1 1 d . . .
H17A H 0.6742 0.9060 0.8826 0.093 Uiso 1 1 calc R . .
H17B H 0.7440 0.9220 0.8978 0.093 Uiso 1 1 calc R . .
H17C H 0.6991 0.9704 0.8642 0.093 Uiso 1 1 calc R . .
C18A C 0.7622(3) 0.9557(3) 1.1666(4) 0.0835(19) Uani 1 1 d . . .
H18A H 0.7828 0.9181 1.1584 0.125 Uiso 1 1 calc R . .
H18B H 0.7414 0.9549 1.2144 0.125 Uiso 1 1 calc R . .
H18C H 0.7923 0.9875 1.1662 0.125 Uiso 1 1 calc R . .
C19A C 0.5564(3) 1.0302(3) 1.0917(3) 0.0656(15) Uani 1 1 d . . .
H19A H 0.5352 1.0030 1.1247 0.098 Uiso 1 1 calc R . .
H19B H 0.5308 1.0382 1.0486 0.098 Uiso 1 1 calc R . .
H19C H 0.5648 1.0670 1.1178 0.098 Uiso 1 1 calc R . .
C21A C 0.5446(2) 0.9233(2) 0.8840(3) 0.0462(11) Uani 1 1 d . . .
C22A C 0.5135(2) 0.8867(2) 0.9362(3) 0.0521(12) Uani 1 1 d . . .
C23A C 0.4830(2) 0.8365(2) 0.9099(4) 0.0608(14) Uani 1 1 d . . .
H23A H 0.4629 0.8120 0.9445 0.073 Uiso 1 1 calc R . .
C24A C 0.4811(3) 0.8213(2) 0.8350(4) 0.0624(14) Uani 1 1 d . . .
C25A C 0.5136(3) 0.8568(2) 0.7862(3) 0.0573(13) Uani 1 1 d . . .
H25A H 0.5144 0.8460 0.7356 0.069 Uiso 1 1 calc R . .
C26A C 0.5452(2) 0.9079(2) 0.8078(3) 0.0509(11) Uani 1 1 d . . .
C27A C 0.5112(3) 0.8990(3) 1.0187(3) 0.0671(15) Uani 1 1 d . . .
H27A H 0.5519 0.8940 1.0399 0.101 Uiso 1 1 calc R . .
H27B H 0.4830 0.8714 1.0423 0.101 Uiso 1 1 calc R . .
H27C H 0.4972 0.9393 1.0270 0.101 Uiso 1 1 calc R . .
C28A C 0.4441(3) 0.7681(3) 0.8097(5) 0.083(2) Uani 1 1 d . . .
H28A H 0.4502 0.7356 0.8444 0.125 Uiso 1 1 calc R . .
H28B H 0.4576 0.7561 0.7604 0.125 Uiso 1 1 calc R . .
H28C H 0.4009 0.7784 0.8080 0.125 Uiso 1 1 calc R . .
C29A C 0.5777(3) 0.9428(2) 0.7492(3) 0.0568(13) Uani 1 1 d . . .
H29A H 0.5813 0.9190 0.7043 0.085 Uiso 1 1 calc R . .
H29B H 0.6184 0.9535 0.7668 0.085 Uiso 1 1 calc R . .
H29C H 0.5545 0.9785 0.7383 0.085 Uiso 1 1 calc R . .
C31A C 0.4667(2) 1.1377(2) 0.9751(3) 0.0502(11) Uani 1 1 d . . .
C32A C 0.5165(3) 1.1592(2) 1.0136(3) 0.0587(13) Uani 1 1 d . . .
F32A F 0.57421(14) 1.13942(15) 0.99845(19) 0.0701(9) Uani 1 1 d . . .
C33A C 0.5129(3) 1.2001(3) 1.0717(3) 0.0698(16) Uani 1 1 d . . .
F33A F 0.5640(2) 1.21687(19) 1.1081(2) 0.0967(12) Uani 1 1 d . . .
C34A C 0.4573(4) 1.2229(3) 1.0902(4) 0.0738(17) Uani 1 1 d . . .
F34A F 0.4524(2) 1.26337(17) 1.1451(2) 0.1051(14) Uani 1 1 d . . .
C35A C 0.4053(3) 1.2048(3) 1.0523(4) 0.0724(17) Uani 1 1 d . . .
F35A F 0.3501(2) 1.22733(19) 1.0693(2) 0.0998(13) Uani 1 1 d . . .
C36A C 0.4111(3) 1.1631(2) 0.9954(3) 0.0566(13) Uani 1 1 d . . .
F36A F 0.35945(15) 1.14658(14) 0.96004(19) 0.0696(8) Uani 1 1 d . . .
C41A C 0.4562(2) 1.1356(2) 0.8308(3) 0.0500(12) Uani 1 1 d . . .
C42A C 0.4992(2) 1.1785(2) 0.8110(3) 0.0537(12) Uani 1 1 d . . .
F42A F 0.55009(14) 1.18518(13) 0.8532(2) 0.0664(8) Uani 1 1 d . . .
C43A C 0.4941(3) 1.2146(2) 0.7502(4) 0.0653(15) Uani 1 1 d . . .
F43A F 0.53906(18) 1.25331(15) 0.7332(2) 0.0881(12) Uani 1 1 d . . .
C44A C 0.4437(3) 1.2096(2) 0.7037(3) 0.0670(16) Uani 1 1 d . . .
F44A F 0.4390(2) 1.24300(16) 0.6426(2) 0.0972(13) Uani 1 1 d . . .
C45A C 0.3978(3) 1.1710(3) 0.7226(3) 0.0649(15) Uani 1 1 d . . .
F45A F 0.34773(18) 1.16630(17) 0.6799(2) 0.0899(11) Uani 1 1 d . . .
C46A C 0.4045(2) 1.1352(2) 0.7849(3) 0.0550(12) Uani 1 1 d . . .
F46A F 0.35618(13) 1.09938(14) 0.80013(19) 0.0645(8) Uani 1 1 d . . .
C51A C 0.4221(2) 1.0348(2) 0.9086(3) 0.0444(10) Uani 1 1 d . . .
C52A C 0.3928(2) 1.0139(2) 0.9716(3) 0.0481(11) Uani 1 1 d . . .
F52A F 0.39776(15) 1.04273(14) 1.03761(17) 0.0646(8) Uani 1 1 d . . .
C53A C 0.3577(2) 0.9628(2) 0.9734(3) 0.0584(13) Uani 1 1 d . . .
F53A F 0.33080(17) 0.94545(16) 1.0371(2) 0.0827(10) Uani 1 1 d . . .
C54A C 0.3522(2) 0.9296(2) 0.9106(4) 0.0616(14) Uani 1 1 d . . .
F54A F 0.31959(16) 0.87810(15) 0.9117(3) 0.0866(11) Uani 1 1 d . . .
C55A C 0.3816(2) 0.9474(2) 0.8459(3) 0.0547(12) Uani 1 1 d . . .
F55A F 0.37626(15) 0.91462(14) 0.7835(2) 0.0725(9) Uani 1 1 d . . .
C56A C 0.4153(2) 0.9983(2) 0.8479(3) 0.0480(11) Uani 1 1 d . . .
F56A F 0.44392(13) 1.01248(13) 0.78263(16) 0.0561(7) Uani 1 1 d . . .
P1B P 0.47378(5) 0.51305(5) 0.35731(6) 0.0373(2) Uani 1 1 d . . .
B1B B 0.3624(2) 0.4947(2) 0.4742(3) 0.0382(10) Uani 1 1 d . . .
C1B C 0.4307(2) 0.48963(18) 0.4377(2) 0.0388(10) Uani 1 1 d . . .
C2B C 0.4824(2) 0.45936(19) 0.4266(2) 0.0400(10) Uani 1 1 d . . .
C3B C 0.5189(2) 0.40904(18) 0.4555(2) 0.0381(9) Uani 1 1 d . . .
C4B C 0.4901(2) 0.3595(2) 0.4836(3) 0.0474(11) Uani 1 1 d . . .
H4B H 0.4469 0.3570 0.4835 0.057 Uiso 1 1 calc R . .
C5B C 0.5250(3) 0.3132(2) 0.5124(3) 0.0573(13) Uani 1 1 d . . .
H5B H 0.5049 0.2798 0.5322 0.069 Uiso 1 1 calc R . .
C6B C 0.5882(3) 0.3150(2) 0.5125(3) 0.0560(13) Uani 1 1 d . . .
C7B C 0.6169(2) 0.3643(2) 0.4826(3) 0.0582(13) Uani 1 1 d . . .
H7B H 0.6601 0.3662 0.4814 0.070 Uiso 1 1 calc R . .
C8B C 0.5826(2) 0.4111(2) 0.4542(3) 0.0493(11) Uani 1 1 d . . .
H8B H 0.6027 0.4444 0.4341 0.059 Uiso 1 1 calc R . .
C9B C 0.6255(3) 0.2647(3) 0.5456(4) 0.085(2) Uani 1 1 d . . .
H9BA H 0.6010 0.2288 0.5461 0.127 Uiso 1 1 calc R . .
H9BB H 0.6374 0.2748 0.5961 0.127 Uiso 1 1 calc R . .
H9BC H 0.6621 0.2584 0.5157 0.127 Uiso 1 1 calc R . .
C11B C 0.5275(2) 0.57432(19) 0.3592(2) 0.0400(9) Uani 1 1 d . . .
C12B C 0.5129(2) 0.6304(2) 0.3909(3) 0.0443(10) Uani 1 1 d . . .
C13B C 0.5608(2) 0.6721(2) 0.3960(3) 0.0537(12) Uani 1 1 d . . .
H13B H 0.5523 0.7097 0.4161 0.064 Uiso 1 1 calc R . .
C14B C 0.6200(2) 0.6596(2) 0.3724(3) 0.0561(13) Uani 1 1 d . . .
C15B C 0.6319(2) 0.6055(2) 0.3405(3) 0.0557(13) Uani 1 1 d . . .
H15B H 0.6721 0.5972 0.3243 0.067 Uiso 1 1 calc R . .
C16B C 0.5867(2) 0.5624(2) 0.3313(3) 0.0458(11) Uani 1 1 d . . .
C17B C 0.4509(2) 0.6496(2) 0.4140(3) 0.0518(12) Uani 1 1 d . . .
H17D H 0.4525 0.6652 0.4643 0.078 Uiso 1 1 calc R . .
H17E H 0.4230 0.6160 0.4124 0.078 Uiso 1 1 calc R . .
H17F H 0.4363 0.6802 0.3804 0.078 Uiso 1 1 calc R . .
C18B C 0.6705(3) 0.7053(3) 0.3809(4) 0.0820(19) Uani 1 1 d . . .
H18D H 0.6821 0.7082 0.4329 0.123 Uiso 1 1 calc R . .
H18E H 0.6558 0.7436 0.3636 0.123 Uiso 1 1 calc R . .
H18F H 0.7059 0.6934 0.3516 0.123 Uiso 1 1 calc R . .
C19B C 0.6026(2) 0.5061(2) 0.2896(3) 0.0561(13) Uani 1 1 d . . .
H19D H 0.5867 0.5085 0.2392 0.084 Uiso 1 1 calc R . .
H19E H 0.5844 0.4724 0.3148 0.084 Uiso 1 1 calc R . .
H19F H 0.6469 0.5014 0.2880 0.084 Uiso 1 1 calc R . .
C21B C 0.44886(19) 0.49228(19) 0.2649(2) 0.0385(9) Uani 1 1 d . . .
C22B C 0.4237(2) 0.5361(2) 0.2177(3) 0.0417(10) Uani 1 1 d . . .
C23B C 0.4031(2) 0.5194(2) 0.1476(3) 0.0472(11) Uani 1 1 d . . .
H23B H 0.3863 0.5487 0.1163 0.057 Uiso 1 1 calc R . .
C24B C 0.4060(2) 0.4613(2) 0.1216(3) 0.0473(11) Uani 1 1 d . . .
C25B C 0.4305(2) 0.4190(2) 0.1694(3) 0.0487(11) Uani 1 1 d . . .
H25B H 0.4324 0.3794 0.1533 0.058 Uiso 1 1 calc R . .
C26B C 0.4522(2) 0.4327(2) 0.2400(3) 0.0435(10) Uani 1 1 d . . .
C27B C 0.4175(2) 0.6009(2) 0.2393(3) 0.0512(12) Uani 1 1 d . . .
H27D H 0.3913 0.6210 0.2036 0.077 Uiso 1 1 calc R . .
H27E H 0.4578 0.6194 0.2396 0.077 Uiso 1 1 calc R . .
H27F H 0.3994 0.6038 0.2886 0.077 Uiso 1 1 calc R . .
C28B C 0.3839(3) 0.4443(3) 0.0455(3) 0.0619(14) Uani 1 1 d . . .
H28D H 0.4178 0.4465 0.0105 0.093 Uiso 1 1 calc R . .
H28E H 0.3515 0.4712 0.0300 0.093 Uiso 1 1 calc R . .
H28F H 0.3680 0.4041 0.0467 0.093 Uiso 1 1 calc R . .
C29B C 0.4780(3) 0.3820(2) 0.2856(3) 0.0545(12) Uani 1 1 d . . .
H29D H 0.5189 0.3922 0.3028 0.082 Uiso 1 1 calc R . .
H29E H 0.4801 0.3466 0.2550 0.082 Uiso 1 1 calc R . .
H29F H 0.4515 0.3747 0.3281 0.082 Uiso 1 1 calc R . .
C31B C 0.3489(2) 0.43800(19) 0.5297(2) 0.0400(9) Uani 1 1 d . . .
C32B C 0.3905(2) 0.4245(2) 0.5869(3) 0.0434(10) Uani 1 1 d . . .
F32B F 0.44284(12) 0.45616(12) 0.59315(15) 0.0514(6) Uani 1 1 d . . .
C33B C 0.3830(2) 0.3790(2) 0.6376(3) 0.0482(11) Uani 1 1 d . . .
F33B F 0.42713(15) 0.36738(14) 0.68743(17) 0.0665(8) Uani 1 1 d . . .
C34B C 0.3297(3) 0.3468(2) 0.6360(3) 0.0535(12) Uani 1 1 d . . .
F34B F 0.32007(17) 0.30313(14) 0.68676(19) 0.0736(9) Uani 1 1 d . . .
C35B C 0.2858(2) 0.3586(2) 0.5839(3) 0.0495(11) Uani 1 1 d . . .
F35B F 0.23374(15) 0.32736(13) 0.5818(2) 0.0715(9) Uani 1 1 d . . .
C36B C 0.2967(2) 0.4035(2) 0.5314(3) 0.0449(10) Uani 1 1 d . . .
F36B F 0.25124(12) 0.41169(12) 0.48098(16) 0.0544(7) Uani 1 1 d . . .
C41B C 0.35243(19) 0.55262(18) 0.5276(2) 0.0376(9) Uani 1 1 d . . .
C42B C 0.39916(19) 0.5840(2) 0.5624(3) 0.0412(10) Uani 1 1 d . . .
F42B F 0.45875(11) 0.57141(12) 0.54730(16) 0.0521(7) Uani 1 1 d . . .
C43B C 0.3894(2) 0.6292(2) 0.6122(3) 0.0470(11) Uani 1 1 d . . .
F43B F 0.43716(14) 0.65780(13) 0.6434(2) 0.0686(9) Uani 1 1 d . . .
C44B C 0.3309(2) 0.6455(2) 0.6305(3) 0.0495(11) Uani 1 1 d . . .
F44B F 0.31999(16) 0.69008(14) 0.67844(18) 0.0711(9) Uani 1 1 d . . .
C45B C 0.2823(2) 0.6153(2) 0.5985(3) 0.0455(11) Uani 1 1 d . . .
F45B F 0.22411(13) 0.63076(14) 0.61602(18) 0.0640(8) Uani 1 1 d . . .
C46B C 0.29449(19) 0.5704(2) 0.5493(2) 0.0395(9) Uani 1 1 d . . .
F46B F 0.24454(11) 0.54118(12) 0.52216(16) 0.0520(6) Uani 1 1 d . . .
C51B C 0.32149(19) 0.49407(19) 0.3965(2) 0.0393(10) Uani 1 1 d . . .
C52B C 0.2946(2) 0.5429(2) 0.3621(3) 0.0434(10) Uani 1 1 d . . .
F52B F 0.29594(14) 0.59651(11) 0.39640(16) 0.0561(7) Uani 1 1 d . . .
C53B C 0.2676(2) 0.5419(2) 0.2924(3) 0.0491(11) Uani 1 1 d . . .
F53B F 0.24263(16) 0.59134(14) 0.26468(18) 0.0704(9) Uani 1 1 d . . .
C54B C 0.2668(2) 0.4905(2) 0.2531(3) 0.0503(12) Uani 1 1 d . . .
F54B F 0.24114(15) 0.48864(15) 0.18433(17) 0.0689(8) Uani 1 1 d . . .
C55B C 0.2925(2) 0.4404(2) 0.2827(3) 0.0480(11) Uani 1 1 d . . .
F55B F 0.29158(15) 0.38882(13) 0.24431(16) 0.0630(8) Uani 1 1 d . . .
C56B C 0.3186(2) 0.44336(19) 0.3521(3) 0.0425(10) Uani 1 1 d . . .
F56B F 0.34473(13) 0.39244(12) 0.37772(16) 0.0536(7) Uani 1 1 d . . .
C101 C 0.8395(6) 0.7831(5) 1.5031(6) 0.150(4) Uani 1 1 d DU . .
H10A H 0.8639 0.7552 1.5318 0.226 Uiso 1 1 calc R . .
H10B H 0.8002 0.7892 1.5276 0.226 Uiso 1 1 calc R . .
H10C H 0.8611 0.8206 1.4996 0.226 Uiso 1 1 calc R . .
C102 C 0.8302(6) 0.7616(4) 1.4354(5) 0.127(3) Uani 1 1 d DU . .
H10D H 0.8235 0.7191 1.4436 0.153 Uiso 1 1 calc R . .
H10E H 0.7900 0.7776 1.4210 0.153 Uiso 1 1 calc R . .
C103 C 0.8626(4) 0.7638(4) 1.3739(5) 0.119(3) Uani 1 1 d DU . .
H10F H 0.8951 0.7340 1.3791 0.142 Uiso 1 1 calc R . .
H10G H 0.8830 0.8026 1.3736 0.142 Uiso 1 1 calc R . .
C104 C 0.8385(6) 0.7563(5) 1.3049(6) 0.164(5) Uani 1 1 d DU . .
H10H H 0.8730 0.7436 1.2735 0.197 Uiso 1 1 calc R . .
H10I H 0.8111 0.7220 1.3089 0.197 Uiso 1 1 calc R . .
C105 C 0.8078(4) 0.7961(4) 1.2642(6) 0.109(3) Uani 1 1 d DU . .
H10J H 0.7679 0.8034 1.2867 0.163 Uiso 1 1 calc R . .
H10K H 0.8021 0.7809 1.2140 0.163 Uiso 1 1 calc R . .
H10L H 0.8309 0.8329 1.2622 0.163 Uiso 1 1 calc R . .
C201 C 0.1973(6) 0.7464(6) 0.8666(9) 0.167(5) Uani 1 1 d U . .
H20A H 0.1736 0.7139 0.8446 0.200 Uiso 1 1 calc R . .
H20B H 0.1826 0.7838 0.8454 0.200 Uiso 1 1 calc R . .
Cl1 Cl 0.2705(2) 0.73780(15) 0.8482(3) 0.1843(15) Uani 1 1 d U . .
Cl2 Cl 0.18699(17) 0.7469(2) 0.9694(2) 0.1766(13) Uani 1 1 d U . .

loop_
_atom_site_aniso_label
_atom_site_aniso_U_11
_atom_site_aniso_U_22
_atom_site_aniso_U_33
_atom_site_aniso_U_23
_atom_site_aniso_U_13
_atom_site_aniso_U_12
P1A 0.0428(6) 0.0493(6) 0.0400(6) -0.0009(5) 0.0031(5) 0.0023(5)
B1A 0.047(3) 0.045(3) 0.051(3) -0.002(2) 0.006(2) 0.001(2)
C1A 0.043(2) 0.048(2) 0.041(2) -0.002(2) 0.000(2) -0.002(2)
C2A 0.042(2) 0.049(2) 0.039(2) -0.006(2) 0.003(2) -0.0031(19)
C3A 0.044(2) 0.048(3) 0.039(2) 0.000(2) 0.000(2) -0.002(2)
C4A 0.047(3) 0.063(3) 0.057(3) 0.005(2) -0.002(2) -0.001(2)
C5A 0.041(3) 0.078(4) 0.069(4) 0.016(3) 0.001(2) -0.005(3)
C6A 0.057(3) 0.054(3) 0.061(3) 0.007(3) 0.010(3) -0.008(2)
C7A 0.061(3) 0.052(3) 0.044(3) 0.005(2) -0.001(2) 0.004(2)
C8A 0.043(3) 0.052(3) 0.046(3) -0.003(2) 0.002(2) 0.001(2)
C9A 0.082(4) 0.081(4) 0.092(5) 0.026(4) 0.026(4) -0.004(4)
C11A 0.044(3) 0.058(3) 0.043(3) 0.000(2) -0.001(2) 0.003(2)
C12A 0.045(3) 0.055(3) 0.054(3) -0.005(2) 0.004(2) 0.000(2)
C13A 0.046(3) 0.064(3) 0.058(3) 0.007(3) -0.008(2) 0.006(2)
C14A 0.055(3) 0.073(3) 0.060(3) 0.014(3) -0.010(3) 0.000(3)
C15A 0.064(3) 0.078(4) 0.042(3) 0.001(2) -0.003(2) 0.001(3)
C16A 0.054(3) 0.058(3) 0.042(3) 0.000(2) 0.002(2) 0.001(2)
C17A 0.056(3) 0.073(3) 0.058(3) 0.002(3) 0.009(3) 0.012(3)
C18A 0.072(4) 0.110(5) 0.069(4) 0.013(4) -0.022(3) 0.006(4)
C19A 0.070(4) 0.080(4) 0.047(3) -0.002(3) 0.007(3) 0.015(3)
C21A 0.042(2) 0.045(2) 0.052(3) 0.001(2) 0.004(2) 0.007(2)
C22A 0.047(3) 0.050(3) 0.060(3) 0.003(2) 0.004(2) 0.005(2)
C23A 0.059(3) 0.041(3) 0.081(4) 0.009(3) 0.005(3) 0.003(2)
C24A 0.060(3) 0.046(3) 0.081(4) -0.003(3) 0.002(3) -0.001(2)
C25A 0.062(3) 0.054(3) 0.055(3) -0.007(2) 0.003(3) 0.002(2)
C26A 0.053(3) 0.045(3) 0.055(3) -0.003(2) 0.005(2) 0.003(2)
C27A 0.074(4) 0.066(3) 0.061(3) 0.013(3) 0.013(3) -0.006(3)
C28A 0.093(5) 0.053(3) 0.104(5) -0.012(3) 0.002(4) -0.011(3)
C29A 0.066(3) 0.062(3) 0.042(3) -0.011(2) 0.004(2) -0.005(3)
C31A 0.057(3) 0.044(2) 0.049(3) -0.004(2) 0.006(2) 0.003(2)
C32A 0.063(3) 0.055(3) 0.058(3) -0.014(3) 0.005(3) 0.002(2)
F32A 0.0586(19) 0.075(2) 0.076(2) -0.0245(17) 0.0032(16) -0.0071(15)
C33A 0.087(4) 0.061(3) 0.061(4) -0.015(3) 0.006(3) -0.011(3)
F33A 0.104(3) 0.093(3) 0.093(3) -0.041(2) -0.005(2) -0.019(2)
C34A 0.105(5) 0.054(3) 0.063(4) -0.018(3) 0.014(4) 0.001(3)
F34A 0.153(4) 0.074(2) 0.088(3) -0.041(2) 0.017(3) 0.010(2)
C35A 0.089(4) 0.057(3) 0.071(4) -0.007(3) 0.022(3) 0.026(3)
F35A 0.107(3) 0.096(3) 0.096(3) -0.017(2) 0.023(2) 0.045(2)
C36A 0.056(3) 0.057(3) 0.057(3) -0.002(2) 0.008(3) 0.008(2)
F36A 0.0605(19) 0.074(2) 0.074(2) 0.0006(17) 0.0063(16) 0.0159(16)
C41A 0.052(3) 0.042(3) 0.056(3) 0.002(2) 0.005(2) 0.003(2)
C42A 0.057(3) 0.039(2) 0.064(3) -0.001(2) 0.010(3) -0.001(2)
F42A 0.0624(18) 0.0565(17) 0.080(2) -0.0040(16) 0.0108(17) -0.0106(14)
C43A 0.073(4) 0.043(3) 0.081(4) 0.006(3) 0.022(3) -0.002(3)
F43A 0.093(3) 0.0558(19) 0.116(3) 0.018(2) 0.031(2) -0.0153(17)
C44A 0.089(4) 0.047(3) 0.065(4) 0.017(3) 0.013(3) 0.012(3)
F44A 0.135(3) 0.072(2) 0.085(3) 0.040(2) 0.018(2) 0.013(2)
C45A 0.072(4) 0.060(3) 0.063(3) 0.017(3) 0.000(3) 0.007(3)
F45A 0.092(3) 0.089(2) 0.089(3) 0.034(2) -0.023(2) 0.004(2)
C46A 0.052(3) 0.056(3) 0.057(3) 0.009(2) 0.001(2) 0.003(2)
F46A 0.0506(16) 0.0681(18) 0.075(2) 0.0188(16) -0.0042(15) -0.0022(14)
C51A 0.040(2) 0.049(2) 0.044(3) 0.004(2) 0.0007(19) 0.007(2)
C52A 0.043(3) 0.057(3) 0.044(3) 0.003(2) 0.000(2) 0.002(2)
F52A 0.0703(19) 0.0740(19) 0.0495(17) 0.0054(15) 0.0050(15) 0.0003(15)
C53A 0.050(3) 0.063(3) 0.062(3) 0.024(3) 0.006(2) -0.003(2)
F53A 0.085(2) 0.087(2) 0.077(2) 0.0344(19) 0.0101(19) -0.0155(19)
C54A 0.055(3) 0.049(3) 0.081(4) 0.014(3) -0.012(3) -0.009(2)
F54A 0.080(2) 0.0621(19) 0.118(3) 0.021(2) -0.019(2) -0.0287(17)
C55A 0.058(3) 0.045(3) 0.061(3) -0.005(2) -0.009(3) -0.002(2)
F55A 0.066(2) 0.0652(19) 0.086(2) -0.0127(18) -0.0188(17) -0.0099(15)
C56A 0.042(2) 0.047(3) 0.054(3) 0.004(2) 0.002(2) 0.0010(19)
F56A 0.0576(16) 0.0617(17) 0.0491(16) -0.0056(13) 0.0019(13) -0.0016(13)
P1B 0.0376(6) 0.0371(5) 0.0371(5) 0.0020(5) 0.0030(5) 0.0018(4)
B1B 0.039(3) 0.042(3) 0.033(2) -0.002(2) 0.008(2) -0.003(2)
C1B 0.041(2) 0.037(2) 0.038(2) 0.0044(18) -0.0069(18) -0.0025(18)
C2B 0.042(2) 0.041(2) 0.037(2) -0.0045(19) -0.0006(19) 0.0053(19)
C3B 0.043(2) 0.038(2) 0.033(2) -0.0011(17) -0.0003(18) 0.0030(18)
C4B 0.052(3) 0.046(3) 0.044(2) 0.004(2) 0.006(2) 0.005(2)
C5B 0.078(4) 0.039(3) 0.055(3) 0.007(2) 0.004(3) 0.004(2)
C6B 0.068(3) 0.045(3) 0.056(3) -0.001(2) -0.014(3) 0.009(2)
C7B 0.051(3) 0.052(3) 0.072(4) 0.003(3) -0.021(3) 0.007(2)
C8B 0.050(3) 0.046(2) 0.053(3) 0.006(2) -0.008(2) 0.002(2)
C9B 0.104(5) 0.054(3) 0.097(5) 0.011(3) -0.031(4) 0.021(3)
C11B 0.043(2) 0.042(2) 0.035(2) 0.0050(19) 0.0001(19) 0.0027(19)
C12B 0.045(3) 0.048(2) 0.040(2) 0.005(2) 0.000(2) -0.005(2)
C13B 0.062(3) 0.049(3) 0.050(3) 0.002(2) -0.002(2) -0.008(2)
C14B 0.048(3) 0.067(3) 0.053(3) 0.007(3) -0.003(2) -0.017(2)
C15B 0.043(3) 0.069(3) 0.055(3) 0.003(3) 0.002(2) -0.007(2)
C16B 0.042(3) 0.049(3) 0.046(3) 0.006(2) 0.004(2) 0.004(2)
C17B 0.057(3) 0.043(2) 0.056(3) -0.002(2) 0.011(2) 0.003(2)
C18B 0.064(4) 0.088(4) 0.094(5) -0.001(4) -0.002(3) -0.029(3)
C19B 0.050(3) 0.058(3) 0.060(3) -0.003(3) 0.013(2) 0.004(2)
C21B 0.035(2) 0.042(2) 0.039(2) 0.0042(18) 0.0037(18) 0.0025(18)
C22B 0.039(2) 0.043(2) 0.043(2) 0.0036(19) 0.0034(19) -0.0002(19)
C23B 0.048(3) 0.057(3) 0.037(2) 0.005(2) 0.000(2) 0.003(2)
C24B 0.040(3) 0.062(3) 0.040(3) -0.004(2) 0.001(2) 0.003(2)
C25B 0.058(3) 0.049(3) 0.040(3) -0.006(2) -0.001(2) 0.003(2)
C26B 0.047(3) 0.045(2) 0.039(2) 0.0026(19) 0.003(2) 0.004(2)
C27B 0.060(3) 0.045(3) 0.048(3) 0.006(2) -0.007(2) 0.004(2)
C28B 0.064(3) 0.077(4) 0.045(3) -0.009(3) -0.010(2) 0.006(3)
C29B 0.079(3) 0.041(2) 0.043(3) -0.006(2) -0.001(2) 0.014(2)
C31B 0.041(2) 0.041(2) 0.038(2) -0.0043(18) 0.0050(19) 0.0012(18)
C32B 0.044(2) 0.049(2) 0.037(2) 0.000(2) 0.0000(19) -0.002(2)
F32B 0.0478(15) 0.0602(16) 0.0463(15) 0.0001(13) -0.0070(12) -0.0062(13)
C33B 0.061(3) 0.047(2) 0.036(2) 0.004(2) 0.002(2) 0.002(2)
F33B 0.084(2) 0.0692(19) 0.0462(16) 0.0101(14) -0.0127(15) 0.0032(16)
C34B 0.070(3) 0.045(2) 0.045(3) 0.008(2) 0.008(2) -0.001(2)
F34B 0.100(3) 0.0578(17) 0.0625(19) 0.0222(15) 0.0100(18) -0.0085(17)
C35B 0.051(3) 0.043(2) 0.055(3) 0.002(2) 0.012(2) -0.011(2)
F35B 0.069(2) 0.0596(17) 0.086(2) 0.0122(16) 0.0079(17) -0.0226(15)
C36B 0.042(2) 0.049(2) 0.044(2) -0.002(2) 0.002(2) -0.003(2)
F36B 0.0417(14) 0.0606(16) 0.0611(17) 0.0021(13) -0.0053(13) -0.0069(13)
C41B 0.038(2) 0.041(2) 0.034(2) 0.0010(18) 0.0012(18) -0.0012(18)
C42B 0.032(2) 0.047(2) 0.044(2) -0.002(2) -0.0030(18) 0.0013(19)
F42B 0.0391(14) 0.0545(15) 0.0628(17) -0.0129(13) -0.0026(12) -0.0027(12)
C43B 0.049(3) 0.043(2) 0.048(3) -0.009(2) -0.002(2) -0.006(2)
F43B 0.0667(19) 0.0619(18) 0.077(2) -0.0211(16) -0.0171(16) -0.0095(15)
C44B 0.068(3) 0.041(2) 0.039(2) -0.011(2) 0.005(2) 0.007(2)
F44B 0.091(2) 0.0600(18) 0.0626(19) -0.0282(15) 0.0015(17) 0.0112(16)
C45B 0.039(3) 0.053(3) 0.045(3) -0.002(2) 0.007(2) 0.010(2)
F45B 0.0545(17) 0.0767(19) 0.0609(18) -0.0113(15) 0.0090(14) 0.0162(15)
C46B 0.033(2) 0.047(2) 0.039(2) -0.0010(19) -0.0011(18) -0.0014(18)
F46B 0.0368(14) 0.0642(16) 0.0551(16) -0.0066(13) 0.0018(12) -0.0014(12)
C51B 0.035(2) 0.047(2) 0.035(2) -0.0008(19) 0.0032(18) -0.0020(18)
C52B 0.047(2) 0.046(2) 0.037(2) -0.001(2) -0.002(2) 0.000(2)
F52B 0.0727(18) 0.0446(14) 0.0511(16) 0.0010(12) -0.0086(14) 0.0042(13)
C53B 0.044(3) 0.059(3) 0.044(3) 0.007(2) -0.004(2) 0.001(2)
F53B 0.088(2) 0.0684(18) 0.0545(18) 0.0137(15) -0.0196(16) 0.0141(17)
C54B 0.053(3) 0.069(3) 0.029(2) -0.001(2) -0.007(2) -0.006(2)
F54B 0.072(2) 0.094(2) 0.0397(15) -0.0007(15) -0.0151(14) -0.0043(17)
C55B 0.051(3) 0.054(3) 0.038(2) -0.012(2) 0.001(2) -0.009(2)
F55B 0.075(2) 0.0657(17) 0.0485(16) -0.0202(14) -0.0071(14) -0.0090(15)
C56B 0.044(2) 0.044(2) 0.040(2) 0.000(2) 0.000(2) 0.0060(19)
F56B 0.0627(17) 0.0479(14) 0.0503(15) -0.0080(12) -0.0046(13) 0.0050(12)
C101 0.188(8) 0.122(6) 0.141(7) 0.007(6) -0.031(7) -0.040(6)
C102 0.173(8) 0.098(5) 0.110(6) -0.003(5) -0.001(6) -0.035(5)
C103 0.119(6) 0.088(5) 0.149(7) -0.010(5) 0.011(6) -0.029(4)
C104 0.174(8) 0.160(8) 0.158(8) 0.011(7) -0.022(7) -0.042(7)
C105 0.122(6) 0.079(4) 0.125(6) 0.002(4) -0.009(5) -0.010(4)
C201 0.132(7) 0.142(7) 0.226(9) 0.065(7) 0.017(7) -0.017(6)
Cl1 0.201(3) 0.131(2) 0.221(4) -0.012(2) 0.072(3) -0.006(2)
Cl2 0.152(3) 0.229(4) 0.149(3) -0.029(3) 0.000(2) 0.001(2)

loop_
_atom_type_symbol
_atom_type_description
_atom_type_scat_dispersion_real
_atom_type_scat_dispersion_imag
_atom_type_scat_source
C C 0.0181 0.0091 'International Tables Vol C Tables 4.2.6.8 and 6.1.1.4'
H H 0.0000 0.0000 'International Tables Vol C Tables 4.2.6.8 and 6.1.1.4'
B B 0.0090 0.0039 'International Tables Vol C Tables 4.2.6.8 and 6.1.1.4'
F F 0.0727 0.0534 'International Tables Vol C Tables 4.2.6.8 and 6.1.1.4'
P P 0.2955 0.4335 'International Tables Vol C Tables 4.2.6.8 and 6.1.1.4'
Cl Cl 0.3639 0.7018 'International Tables Vol C Tables 4.2.6.8 and 6.1.1.4'

loop_
_geom_angle_atom_site_label_1
_geom_angle_atom_site_label_2
_geom_angle_atom_site_label_3
_geom_angle
_geom_angle_site_symmetry_1
_geom_angle_site_symmetry_3
_geom_angle_publ_flag
C2A P1A C1A 43.8(2) . . ?
C2A P1A C11A 118.8(2) . . ?
C1A P1A C11A 125.2(2) . . ?
C2A P1A C21A 120.3(2) . . ?
C1A P1A C21A 117.8(2) . . ?
C11A P1A C21A 113.5(2) . . ?
C31A B1A C1A 112.9(4) . . ?
C31A B1A C41A 104.9(4) . . ?
C1A B1A C41A 108.7(4) . . ?
C31A B1A C51A 115.8(4) . . ?
C1A B1A C51A 100.7(4) . . ?
C41A B1A C51A 113.9(4) . . ?
C2A C1A B1A 148.8(5) . . ?
C2A C1A P1A 66.6(3) . . ?
B1A C1A P1A 142.5(4) . . ?
C1A C2A C3A 144.4(5) . . ?
C1A C2A P1A 69.6(3) . . ?
C3A C2A P1A 146.0(4) . . ?
C8A C3A C4A 118.5(4) . . ?
C8A C3A C2A 121.3(4) . . ?
C4A C3A C2A 120.1(4) . . ?
C5A C4A C3A 120.0(5) . . ?
C5A C4A H4A 120.0 . . ?
C3A C4A H4A 120.0 . . ?
C4A C5A C6A 122.1(5) . . ?
C4A C5A H5A 118.9 . . ?
C6A C5A H5A 118.9 . . ?
C5A C6A C7A 117.6(5) . . ?
C5A C6A C9A 120.8(5) . . ?
C7A C6A C9A 121.7(6) . . ?
C8A C7A C6A 121.3(5) . . ?
C8A C7A H7A 119.4 . . ?
C6A C7A H7A 119.4 . . ?
C7A C8A C3A 120.5(5) . . ?
C7A C8A H8A 119.8 . . ?
C3A C8A H8A 119.8 . . ?
C6A C9A H9AA 109.5 . . ?
C6A C9A H9AB 109.5 . . ?
H9AA C9A H9AB 109.5 . . ?
C6A C9A H9AC 109.5 . . ?
H9AA C9A H9AC 109.5 . . ?
H9AB C9A H9AC 109.5 . . ?
C16A C11A C12A 120.6(4) . . ?
C16A C11A P1A 123.6(4) . . ?
C12A C11A P1A 115.8(4) . . ?
C13A C12A C11A 117.7(5) . . ?
C13A C12A C17A 119.3(5) . . ?
C11A C12A C17A 122.9(5) . . ?
C12A C13A C14A 122.6(5) . . ?
C12A C13A H13A 118.7 . . ?
C14A C13A H13A 118.7 . . ?
C15A C14A C13A 117.5(5) . . ?
C15A C14A C18A 121.3(6) . . ?
C13A C14A C18A 121.2(5) . . ?
C16A C15A C14A 122.9(5) . . ?
C16A C15A H15A 118.6 . . ?
C14A C15A H15A 118.6 . . ?
C15A C16A C11A 118.6(5) . . ?
C15A C16A C19A 116.7(5) . . ?
C11A C16A C19A 124.7(5) . . ?
C12A C17A H17A 109.5 . . ?
C12A C17A H17B 109.5 . . ?
H17A C17A H17B 109.5 . . ?
C12A C17A H17C 109.5 . . ?
H17A C17A H17C 109.5 . . ?
H17B C17A H17C 109.5 . . ?
C14A C18A H18A 109.5 . . ?
C14A C18A H18B 109.5 . . ?
H18A C18A H18B 109.5 . . ?
C14A C18A H18C 109.5 . . ?
H18A C18A H18C 109.5 . . ?
H18B C18A H18C 109.5 . . ?
C16A C19A H19A 109.5 . . ?
C16A C19A H19B 109.5 . . ?
H19A C19A H19B 109.5 . . ?
C16A C19A H19C 109.5 . . ?
H19A C19A H19C 109.5 . . ?
H19B C19A H19C 109.5 . . ?
C26A C21A C22A 120.1(5) . . ?
C26A C21A P1A 121.4(4) . . ?
C22A C21A P1A 118.2(4) . . ?
C23A C22A C21A 118.4(5) . . ?
C23A C22A C27A 117.7(5) . . ?
C21A C22A C27A 123.9(5) . . ?
C24A C23A C22A 122.9(5) . . ?
C24A C23A H23A 118.6 . . ?
C22A C23A H23A 118.6 . . ?
C25A C24A C23A 117.0(5) . . ?
C25A C24A C28A 122.8(6) . . ?
C23A C24A C28A 120.2(6) . . ?
C24A C25A C26A 123.7(5) . . ?
C24A C25A H25A 118.1 . . ?
C26A C25A H25A 118.1 . . ?
C25A C26A C21A 117.9(5) . . ?
C25A C26A C29A 118.2(5) . . ?
C21A C26A C29A 123.9(5) . . ?
C22A C27A H27A 109.5 . . ?
C22A C27A H27B 109.5 . . ?
H27A C27A H27B 109.5 . . ?
C22A C27A H27C 109.5 . . ?
H27A C27A H27C 109.5 . . ?
H27B C27A H27C 109.5 . . ?
C24A C28A H28A 109.5 . . ?
C24A C28A H28B 109.5 . . ?
H28A C28A H28B 109.5 . . ?
C24A C28A H28C 109.5 . . ?
H28A C28A H28C 109.5 . . ?
H28B C28A H28C 109.5 . . ?
C26A C29A H29A 109.5 . . ?
C26A C29A H29B 109.5 . . ?
H29A C29A H29B 109.5 . . ?
C26A C29A H29C 109.5 . . ?
H29A C29A H29C 109.5 . . ?
H29B C29A H29C 109.5 . . ?
C32A C31A C36A 114.2(5) . . ?
C32A C31A B1A 126.5(5) . . ?
C36A C31A B1A 118.9(5) . . ?
F32A C32A C31A 120.8(4) . . ?
F32A C32A C33A 114.8(5) . . ?
C31A C32A C33A 124.4(5) . . ?
F33A C33A C34A 120.8(5) . . ?
F33A C33A C32A 120.2(6) . . ?
C34A C33A C32A 119.0(6) . . ?
F34A C34A C33A 120.5(6) . . ?
F34A C34A C35A 119.7(6) . . ?
C33A C34A C35A 119.8(5) . . ?
F35A C35A C34A 120.6(5) . . ?
F35A C35A C36A 120.3(6) . . ?
C34A C35A C36A 119.1(5) . . ?
F36A C36A C31A 119.3(5) . . ?
F36A C36A C35A 117.3(5) . . ?
C31A C36A C35A 123.4(6) . . ?
C42A C41A C46A 113.3(5) . . ?
C42A C41A B1A 120.1(5) . . ?
C46A C41A B1A 126.6(4) . . ?
F42A C42A C43A 116.6(5) . . ?
F42A C42A C41A 119.1(5) . . ?
C43A C42A C41A 124.4(6) . . ?
F43A C43A C42A 120.7(6) . . ?
F43A C43A C44A 119.5(5) . . ?
C42A C43A C44A 119.8(5) . . ?
F44A C44A C45A 120.6(6) . . ?
F44A C44A C43A 120.6(6) . . ?
C45A C44A C43A 118.8(5) . . ?
F45A C45A C44A 120.2(5) . . ?
F45A C45A C46A 120.3(5) . . ?
C44A C45A C46A 119.5(6) . . ?
F46A C46A C45A 115.3(5) . . ?
F46A C46A C41A 120.7(4) . . ?
C45A C46A C41A 124.0(5) . . ?
C56A C51A C52A 113.2(4) . . ?
C56A C51A B1A 120.0(4) . . ?
C52A C51A B1A 126.4(4) . . ?
F52A C52A C51A 121.0(4) . . ?
F52A C52A C53A 115.0(4) . . ?
C51A C52A C53A 123.9(5) . . ?
F53A C53A C54A 120.6(5) . . ?
F53A C53A C52A 120.2(5) . . ?
C54A C53A C52A 119.2(5) . . ?
C53A C54A F54A 120.2(5) . . ?
C53A C54A C55A 119.8(5) . . ?
F54A C54A C55A 119.9(6) . . ?
F55A C55A C56A 122.1(5) . . ?
F55A C55A C54A 119.9(5) . . ?
C56A C55A C54A 118.0(5) . . ?
C55A C56A F56A 114.9(5) . . ?
C55A C56A C51A 125.8(5) . . ?
F56A C56A C51A 119.3(4) . . ?
C2B P1B C1B 44.0(2) . . ?
C2B P1B C21B 120.5(2) . . ?
C1B P1B C21B 120.3(2) . . ?
C2B P1B C11B 116.5(2) . . ?
C1B P1B C11B 123.0(2) . . ?
C21B P1B C11B 114.2(2) . . ?
C1B B1B C41B 114.4(4) . . ?
C1B B1B C31B 110.6(4) . . ?
C41B B1B C31B 104.0(3) . . ?
C1B B1B C51B 98.7(3) . . ?
C41B B1B C51B 115.5(4) . . ?
C31B B1B C51B 114.1(4) . . ?
C2B C1B B1B 150.2(4) . . ?
C2B C1B P1B 65.8(3) . . ?
B1B C1B P1B 141.0(3) . . ?
C1B C2B C3B 142.6(4) . . ?
C1B C2B P1B 70.1(3) . . ?
C3B C2B P1B 147.1(3) . . ?
C4B C3B C8B 119.2(4) . . ?
C4B C3B C2B 120.5(4) . . ?
C8B C3B C2B 120.3(4) . . ?
C3B C4B C5B 119.8(5) . . ?
C3B C4B H4B 120.1 . . ?
C5B C4B H4B 120.1 . . ?
C6B C5B C4B 121.5(5) . . ?
C6B C5B H5B 119.2 . . ?
C4B C5B H5B 119.2 . . ?
C5B C6B C7B 118.4(5) . . ?
C5B C6B C9B 120.9(5) . . ?
C7B C6B C9B 120.7(5) . . ?
C6B C7B C8B 120.6(5) . . ?
C6B C7B H7B 119.7 . . ?
C8B C7B H7B 119.7 . . ?
C3B C8B C7B 120.4(5) . . ?
C3B C8B H8B 119.8 . . ?
C7B C8B H8B 119.8 . . ?
C6B C9B H9BA 109.5 . . ?
C6B C9B H9BB 109.5 . . ?
H9BA C9B H9BB 109.5 . . ?
C6B C9B H9BC 109.5 . . ?
H9BA C9B H9BC 109.5 . . ?
H9BB C9B H9BC 109.5 . . ?
C16B C11B C12B 121.1(4) . . ?
C16B C11B P1B 116.0(3) . . ?
C12B C11B P1B 122.8(3) . . ?
C13B C12B C11B 117.0(4) . . ?
C13B C12B C17B 117.6(4) . . ?
C11B C12B C17B 125.3(4) . . ?
C14B C13B C12B 122.3(5) . . ?
C14B C13B H13B 118.9 . . ?
C12B C13B H13B 118.9 . . ?
C15B C14B C13B 118.9(5) . . ?
C15B C14B C18B 120.7(5) . . ?
C13B C14B C18B 120.4(5) . . ?
C14B C15B C16B 122.4(5) . . ?
C14B C15B H15B 118.8 . . ?
C16B C15B H15B 118.8 . . ?
C15B C16B C11B 118.1(5) . . ?
C15B C16B C19B 118.8(4) . . ?
C11B C16B C19B 123.1(4) . . ?
C12B C17B H17D 109.5 . . ?
C12B C17B H17E 109.5 . . ?
H17D C17B H17E 109.5 . . ?
C12B C17B H17F 109.5 . . ?
H17D C17B H17F 109.5 . . ?
H17E C17B H17F 109.5 . . ?
C14B C18B H18D 109.5 . . ?
C14B C18B H18E 109.5 . . ?
H18D C18B H18E 109.5 . . ?
C14B C18B H18F 109.5 . . ?
H18D C18B H18F 109.5 . . ?
H18E C18B H18F 109.5 . . ?
C16B C19B H19D 109.5 . . ?
C16B C19B H19E 109.5 . . ?
H19D C19B H19E 109.5 . . ?
C16B C19B H19F 109.5 . . ?
H19D C19B H19F 109.5 . . ?
H19E C19B H19F 109.5 . . ?
C22B C21B C26B 119.6(4) . . ?
C22B C21B P1B 119.0(3) . . ?
C26B C21B P1B 121.3(3) . . ?
C23B C22B C21B 118.6(4) . . ?
C23B C22B C27B 117.6(4) . . ?
C21B C22B C27B 123.8(4) . . ?
C22B C23B C24B 123.0(4) . . ?
C22B C23B H23B 118.5 . . ?
C24B C23B H23B 118.5 . . ?
C25B C24B C23B 117.0(4) . . ?
C25B C24B C28B 120.8(5) . . ?
C23B C24B C28B 122.2(5) . . ?
C26B C25B C24B 122.9(4) . . ?
C26B C25B H25B 118.5 . . ?
C24B C25B H25B 118.5 . . ?
C25B C26B C21B 118.7(4) . . ?
C25B C26B C29B 116.9(4) . . ?
C21B C26B C29B 124.3(4) . . ?
C22B C27B H27D 109.5 . . ?
C22B C27B H27E 109.5 . . ?
H27D C27B H27E 109.5 . . ?
C22B C27B H27F 109.5 . . ?
H27D C27B H27F 109.5 . . ?
H27E C27B H27F 109.5 . . ?
C24B C28B H28D 109.5 . . ?
C24B C28B H28E 109.5 . . ?
H28D C28B H28E 109.5 . . ?
C24B C28B H28F 109.5 . . ?
H28D C28B H28F 109.5 . . ?
H28E C28B H28F 109.5 . . ?
C26B C29B H29D 109.5 . . ?
C26B C29B H29E 109.5 . . ?
H29D C29B H29E 109.5 . . ?
C26B C29B H29F 109.5 . . ?
H29D C29B H29F 109.5 . . ?
H29E C29B H29F 109.5 . . ?
C36B C31B C32B 113.2(4) . . ?
C36B C31B B1B 126.8(4) . . ?
C32B C31B B1B 119.7(4) . . ?
F32B C32B C33B 116.0(4) . . ?
F32B C32B C31B 119.4(4) . . ?
C33B C32B C31B 124.5(4) . . ?
F33B C33B C34B 121.2(4) . . ?
F33B C33B C32B 120.1(4) . . ?
C34B C33B C32B 118.7(4) . . ?
F34B C34B C35B 119.6(5) . . ?
F34B C34B C33B 120.0(5) . . ?
C35B C34B C33B 120.3(4) . . ?
F35B C35B C34B 120.8(4) . . ?
F35B C35B C36B 120.4(5) . . ?
C34B C35B C36B 118.9(4) . . ?
F36B C36B C31B 120.8(4) . . ?
F36B C36B C35B 115.0(4) . . ?
C31B C36B C35B 124.2(5) . . ?
C46B C41B C42B 113.2(4) . . ?
C46B C41B B1B 121.2(4) . . ?
C42B C41B B1B 125.1(4) . . ?
F42B C42B C43B 115.7(4) . . ?
F42B C42B C41B 120.3(4) . . ?
C43B C42B C41B 124.0(4) . . ?
F43B C43B C44B 119.4(4) . . ?
F43B C43B C42B 120.5(4) . . ?
C44B C43B C42B 120.1(4) . . ?
F44B C44B C43B 121.4(4) . . ?
F44B C44B C45B 119.9(4) . . ?
C43B C44B C45B 118.7(4) . . ?
F45B C45B C46B 121.5(4) . . ?
F45B C45B C44B 119.5(4) . . ?
C46B C45B C44B 119.0(4) . . ?
F46B C46B C45B 115.7(4) . . ?
F46B C46B C41B 119.2(4) . . ?
C45B C46B C41B 125.0(4) . . ?
C52B C51B C56B 112.1(4) . . ?
C52B C51B B1B 126.4(4) . . ?
C56B C51B B1B 120.8(4) . . ?
F52B C52B C53B 115.8(4) . . ?
F52B C52B C51B 119.6(4) . . ?
C53B C52B C51B 124.6(4) . . ?
F53B C53B C54B 120.9(4) . . ?
F53B C53B C52B 119.7(4) . . ?
C54B C53B C52B 119.3(4) . . ?
C53B C54B F54B 120.4(5) . . ?
C53B C54B C55B 119.9(4) . . ?
F54B C54B C55B 119.7(4) . . ?
F55B C55B C54B 120.4(4) . . ?
F55B C55B C56B 120.8(4) . . ?
C54B C55B C56B 118.8(4) . . ?
F56B C56B C55B 116.0(4) . . ?
F56B C56B C51B 118.7(4) . . ?
C55B C56B C51B 125.3(4) . . ?
C102 C101 H10A 109.5 . . ?
C102 C101 H10B 109.5 . . ?
H10A C101 H10B 109.5 . . ?
C102 C101 H10C 109.5 . . ?
H10A C101 H10C 109.5 . . ?
H10B C101 H10C 109.5 . . ?
C103 C102 C101 132.6(11) . . ?
C103 C102 H10D 104.1 . . ?
C101 C102 H10D 104.1 . . ?
C103 C102 H10E 104.1 . . ?
C101 C102 H10E 104.1 . . ?
H10D C102 H10E 105.5 . . ?
C102 C103 C104 123.9(10) . . ?
C102 C103 H10F 106.4 . . ?
C104 C103 H10F 106.4 . . ?
C102 C103 H10G 106.4 . . ?
C104 C103 H10G 106.4 . . ?
H10F C103 H10G 106.4 . . ?
C105 C104 C103 127.6(11) . . ?
C105 C104 H10H 105.4 . . ?
C103 C104 H10H 105.4 . . ?
C105 C104 H10I 105.4 . . ?
C103 C104 H10I 105.4 . . ?
H10H C104 H10I 106.0 . . ?
C104 C105 H10J 109.5 . . ?
C104 C105 H10K 109.5 . . ?
H10J C105 H10K 109.5 . . ?
C104 C105 H10L 109.5 . . ?
H10J C105 H10L 109.5 . . ?
H10K C105 H10L 109.5 . . ?
Cl1 C201 Cl2 108.6(8) . . ?
Cl1 C201 H20A 110.0 . . ?
Cl2 C201 H20A 110.0 . . ?
Cl1 C201 H20B 110.0 . . ?
Cl2 C201 H20B 110.0 . . ?
H20A C201 H20B 108.4 . . ?

loop_
_geom_bond_atom_site_label_1
_geom_bond_atom_site_label_2
_geom_bond_distance
_geom_bond_site_symmetry_2
_geom_bond_publ_flag
P1A C2A 1.755(5) . ?
P1A C1A 1.793(5) . ?
P1A C11A 1.802(5) . ?
P1A C21A 1.809(5) . ?
B1A C31A 1.630(7) . ?
B1A C1A 1.647(7) . ?
B1A C41A 1.650(8) . ?
B1A C51A 1.653(7) . ?
C1A C2A 1.325(6) . ?
C2A C3A 1.464(7) . ?
C3A C8A 1.387(7) . ?
C3A C4A 1.395(7) . ?
C4A C5A 1.377(8) . ?
C4A H4A 0.9400 . ?
C5A C6A 1.381(8) . ?
C5A H5A 0.9400 . ?
C6A C7A 1.388(7) . ?
C6A C9A 1.506(8) . ?
C7A C8A 1.385(7) . ?
C7A H7A 0.9400 . ?
C8A H8A 0.9400 . ?
C9A H9AA 0.9700 . ?
C9A H9AB 0.9700 . ?
C9A H9AC 0.9700 . ?
C11A C16A 1.414(7) . ?
C11A C12A 1.415(7) . ?
C12A C13A 1.391(7) . ?
C12A C17A 1.494(8) . ?
C13A C14A 1.396(8) . ?
C13A H13A 0.9400 . ?
C14A C15A 1.391(8) . ?
C14A C18A 1.499(8) . ?
C15A C16A 1.372(7) . ?
C15A H15A 0.9400 . ?
C16A C19A 1.514(7) . ?
C17A H17A 0.9700 . ?
C17A H17B 0.9700 . ?
C17A H17C 0.9700 . ?
C18A H18A 0.9700 . ?
C18A H18B 0.9700 . ?
C18A H18C 0.9700 . ?
C19A H19A 0.9700 . ?
C19A H19B 0.9700 . ?
C19A H19C 0.9700 . ?
C21A C26A 1.411(7) . ?
C21A C22A 1.419(7) . ?
C22A C23A 1.393(8) . ?
C22A C27A 1.508(8) . ?
C23A C24A 1.389(9) . ?
C23A H23A 0.9400 . ?
C24A C25A 1.381(8) . ?
C24A C28A 1.513(8) . ?
C25A C26A 1.396(7) . ?
C25A H25A 0.9400 . ?
C26A C29A 1.492(7) . ?
C27A H27A 0.9700 . ?
C27A H27B 0.9700 . ?
C27A H27C 0.9700 . ?
C28A H28A 0.9700 . ?
C28A H28B 0.9700 . ?
C28A H28C 0.9700 . ?
C29A H29A 0.9700 . ?
C29A H29B 0.9700 . ?
C29A H29C 0.9700 . ?
C31A C32A 1.375(8) . ?
C31A C36A 1.387(7) . ?
C32A F32A 1.359(6) . ?
C32A C33A 1.394(8) . ?
C33A F33A 1.342(7) . ?
C33A C34A 1.355(9) . ?
C34A F34A 1.346(7) . ?
C34A C35A 1.383(10) . ?
C35A F35A 1.340(7) . ?
C35A C36A 1.393(8) . ?
C36A F36A 1.343(6) . ?
C41A C42A 1.390(7) . ?
C41A C46A 1.393(7) . ?
C42A F42A 1.350(7) . ?
C42A C43A 1.366(8) . ?
C43A F43A 1.345(6) . ?
C43A C44A 1.384(9) . ?
C44A F44A 1.335(7) . ?
C44A C45A 1.366(9) . ?
C45A F45A 1.336(7) . ?
C45A C46A 1.386(7) . ?
C46A F46A 1.354(6) . ?
C51A C56A 1.374(7) . ?
C51A C52A 1.381(7) . ?
C52A F52A 1.355(6) . ?
C52A C53A 1.384(7) . ?
C53A F53A 1.342(6) . ?
C53A C54A 1.357(9) . ?
C54A F54A 1.361(6) . ?
C54A C55A 1.386(8) . ?
C55A F55A 1.346(6) . ?
C55A C56A 1.361(7) . ?
C56A F56A 1.365(6) . ?
P1B C2B 1.746(4) . ?
P1B C1B 1.799(5) . ?
P1B C21B 1.807(5) . ?
P1B C11B 1.809(4) . ?
B1B C1B 1.629(7) . ?
B1B C41B 1.634(6) . ?
B1B C31B 1.646(7) . ?
B1B C51B 1.654(7) . ?
C1B C2B 1.330(6) . ?
C2B C3B 1.477(6) . ?
C3B C4B 1.376(6) . ?
C3B C8B 1.387(7) . ?
C4B C5B 1.391(7) . ?
C4B H4B 0.9400 . ?
C5B C6B 1.375(8) . ?
C5B H5B 0.9400 . ?
C6B C7B 1.384(8) . ?
C6B C9B 1.516(7) . ?
C7B C8B 1.388(7) . ?
C7B H7B 0.9400 . ?
C8B H8B 0.9400 . ?
C9B H9BA 0.9700 . ?
C9B H9BB 0.9700 . ?
C9B H9BC 0.9700 . ?
C11B C16B 1.407(6) . ?
C11B C12B 1.422(6) . ?
C12B C13B 1.406(7) . ?
C12B C17B 1.475(7) . ?
C13B C14B 1.385(7) . ?
C13B H13B 0.9400 . ?
C14B C15B 1.373(8) . ?
C14B C18B 1.512(7) . ?
C15B C16B 1.392(7) . ?
C15B H15B 0.9400 . ?
C16B C19B 1.513(7) . ?
C17B H17D 0.9700 . ?
C17B H17E 0.9700 . ?
C17B H17F 0.9700 . ?
C18B H18D 0.9700 . ?
C18B H18E 0.9700 . ?
C18B H18F 0.9700 . ?
C19B H19D 0.9700 . ?
C19B H19E 0.9700 . ?
C19B H19F 0.9700 . ?
C21B C22B 1.411(6) . ?
C21B C26B 1.418(6) . ?
C22B C23B 1.388(7) . ?
C22B C27B 1.518(7) . ?
C23B C24B 1.393(7) . ?
C23B H23B 0.9400 . ?
C24B C25B 1.389(7) . ?
C24B C28B 1.497(7) . ?
C25B C26B 1.386(7) . ?
C25B H25B 0.9400 . ?
C26B C29B 1.512(7) . ?
C27B H27D 0.9700 . ?
C27B H27E 0.9700 . ?
C27B H27F 0.9700 . ?
C28B H28D 0.9700 . ?
C28B H28E 0.9700 . ?
C28B H28F 0.9700 . ?
C29B H29D 0.9700 . ?
C29B H29E 0.9700 . ?
C29B H29F 0.9700 . ?
C31B C36B 1.375(6) . ?
C31B C32B 1.402(6) . ?
C32B F32B 1.348(5) . ?
C32B C33B 1.380(6) . ?
C33B F33B 1.338(6) . ?
C33B C34B 1.369(7) . ?
C34B F34B 1.358(6) . ?
C34B C35B 1.361(8) . ?
C35B F35B 1.334(5) . ?
C35B C36B 1.404(7) . ?
C36B F36B 1.353(5) . ?
C41B C46B 1.379(6) . ?
C41B C42B 1.387(6) . ?
C42B F42B 1.354(5) . ?
C42B C43B 1.373(6) . ?
C43B F43B 1.343(5) . ?
C43B C44B 1.365(7) . ?
C44B F44B 1.343(5) . ?
C44B C45B 1.384(7) . ?
C45B F45B 1.350(5) . ?
C45B C46B 1.369(6) . ?
C46B F46B 1.360(5) . ?
C51B C52B 1.391(6) . ?
C51B C56B 1.394(6) . ?
C52B F52B 1.357(5) . ?
C52B C53B 1.382(7) . ?
C53B F53B 1.336(6) . ?
C53B C54B 1.355(7) . ?
C54B F54B 1.356(5) . ?
C54B C55B 1.367(7) . ?
C55B F55B 1.352(5) . ?
C55B C56B 1.371(7) . ?
C56B F56B 1.361(5) . ?
C101 C102 1.323(8) . ?
C101 H10A 0.9700 . ?
C101 H10B 0.9700 . ?
C101 H10C 0.9700 . ?
C102 C103 1.311(7) . ?
C102 H10D 0.9800 . ?
C102 H10E 0.9800 . ?
C103 C104 1.355(8) . ?
C103 H10F 0.9800 . ?
C103 H10G 0.9800 . ?
C104 C105 1.336(8) . ?
C104 H10H 0.9800 . ?
C104 H10I 0.9800 . ?
C105 H10J 0.9700 . ?
C105 H10K 0.9700 . ?
C105 H10L 0.9700 . ?
C201 Cl1 1.636(12) . ?
C201 Cl2 1.858(16) . ?
C201 H20A 0.9800 . ?
C201 H20B 0.9800 . ?

loop_
_geom_torsion_atom_site_label_1
_geom_torsion_atom_site_label_2
_geom_torsion_atom_site_label_3
_geom_torsion_atom_site_label_4
_geom_torsion
_geom_torsion_site_symmetry_1
_geom_torsion_site_symmetry_2
_geom_torsion_site_symmetry_3
_geom_torsion_site_symmetry_4
_geom_torsion_publ_flag
C31A B1A C1A C2A -112.7(8) . . . . ?
C41A B1A C1A C2A 3.2(10) . . . . ?
C51A B1A C1A C2A 123.2(8) . . . . ?
C31A B1A C1A P1A 94.7(6) . . . . ?
C41A B1A C1A P1A -149.4(5) . . . . ?
C51A B1A C1A P1A -29.5(7) . . . . ?
C11A P1A C1A C2A 96.6(3) . . . . ?
C21A P1A C1A C2A -105.9(3) . . . . ?
C2A P1A C1A B1A 164.9(7) . . . . ?
C11A P1A C1A B1A -98.5(6) . . . . ?
C21A P1A C1A B1A 59.0(6) . . . . ?
B1A C1A C2A C3A 20.8(13) . . . . ?
P1A C1A C2A C3A -177.0(8) . . . . ?
B1A C1A C2A P1A -162.2(8) . . . . ?
C11A P1A C2A C1A -112.2(3) . . . . ?
C21A P1A C2A C1A 99.9(3) . . . . ?
C1A P1A C2A C3A 176.8(8) . . . . ?
C11A P1A C2A C3A 64.6(7) . . . . ?
C21A P1A C2A C3A -83.3(7) . . . . ?
C1A C2A C3A C8A -54.1(9) . . . . ?
P1A C2A C3A C8A 131.0(6) . . . . ?
C1A C2A C3A C4A 123.5(7) . . . . ?
P1A C2A C3A C4A -51.4(9) . . . . ?
C8A C3A C4A C5A -0.7(8) . . . . ?
C2A C3A C4A C5A -178.4(5) . . . . ?
C3A C4A C5A C6A 0.3(9) . . . . ?
C4A C5A C6A C7A 0.2(9) . . . . ?
C4A C5A C6A C9A -179.3(6) . . . . ?
C5A C6A C7A C8A -0.4(8) . . . . ?
C9A C6A C7A C8A 179.2(5) . . . . ?
C6A C7A C8A C3A 0.0(8) . . . . ?
C4A C3A C8A C7A 0.5(7) . . . . ?
C2A C3A C8A C7A 178.2(4) . . . . ?
C2A P1A C11A C16A 100.6(5) . . . . ?
C1A P1A C11A C16A 48.9(5) . . . . ?
C21A P1A C11A C16A -109.4(5) . . . . ?
C2A P1A C11A C12A -81.0(4) . . . . ?
C1A P1A C11A C12A -132.7(4) . . . . ?
C21A P1A C11A C12A 69.0(4) . . . . ?
C16A C11A C12A C13A 0.2(7) . . . . ?
P1A C11A C12A C13A -178.2(4) . . . . ?
C16A C11A C12A C17A -179.8(5) . . . . ?
P1A C11A C12A C17A 1.8(7) . . . . ?
C11A C12A C13A C14A -0.7(8) . . . . ?
C17A C12A C13A C14A 179.3(5) . . . . ?
C12A C13A C14A C15A 0.4(8) . . . . ?
C12A C13A C14A C18A -179.9(6) . . . . ?
C13A C14A C15A C16A 0.6(9) . . . . ?
C18A C14A C15A C16A -179.1(6) . . . . ?
C14A C15A C16A C11A -1.1(8) . . . . ?
C14A C15A C16A C19A 177.0(5) . . . . ?
C12A C11A C16A C15A 0.7(8) . . . . ?
P1A C11A C16A C15A 179.0(4) . . . . ?
C12A C11A C16A C19A -177.3(5) . . . . ?
P1A C11A C16A C19A 1.0(8) . . . . ?
C2A P1A C21A C26A 20.1(5) . . . . ?
C1A P1A C21A C26A 70.6(5) . . . . ?
C11A P1A C21A C26A -129.4(4) . . . . ?
C2A P1A C21A C22A -153.9(4) . . . . ?
C1A P1A C21A C22A -103.5(4) . . . . ?
C11A P1A C21A C22A 56.6(4) . . . . ?
C26A C21A C22A C23A -1.4(7) . . . . ?
P1A C21A C22A C23A 172.7(4) . . . . ?
C26A C21A C22A C27A 178.9(5) . . . . ?
P1A C21A C22A C27A -7.0(7) . . . . ?
C21A C22A C23A C24A -0.8(8) . . . . ?
C27A C22A C23A C24A 178.9(5) . . . . ?
C22A C23A C24A C25A 3.0(8) . . . . ?
C22A C23A C24A C28A -176.5(5) . . . . ?
C23A C24A C25A C26A -3.0(8) . . . . ?
C28A C24A C25A C26A 176.4(6) . . . . ?
C24A C25A C26A C21A 0.9(8) . . . . ?
C24A C25A C26A C29A -179.0(5) . . . . ?
C22A C21A C26A C25A 1.4(7) . . . . ?
P1A C21A C26A C25A -172.6(4) . . . . ?
C22A C21A C26A C29A -178.6(5) . . . . ?
P1A C21A C26A C29A 7.4(7) . . . . ?
C1A B1A C31A C32A 15.6(7) . . . . ?
C41A B1A C31A C32A -102.6(6) . . . . ?
C51A B1A C31A C32A 131.0(5) . . . . ?
C1A B1A C31A C36A -172.4(4) . . . . ?
C41A B1A C31A C36A 69.4(6) . . . . ?
C51A B1A C31A C36A -57.0(6) . . . . ?
C36A C31A C32A F32A -178.5(5) . . . . ?
B1A C31A C32A F32A -6.1(8) . . . . ?
C36A C31A C32A C33A 4.0(8) . . . . ?
B1A C31A C32A C33A 176.4(6) . . . . ?
F32A C32A C33A F33A -0.2(8) . . . . ?
C31A C32A C33A F33A 177.5(5) . . . . ?
F32A C32A C33A C34A 179.1(5) . . . . ?
C31A C32A C33A C34A -3.2(10) . . . . ?
F33A C33A C34A F34A 0.6(10) . . . . ?
C32A C33A C34A F34A -178.7(6) . . . . ?
F33A C33A C34A C35A -179.7(6) . . . . ?
C32A C33A C34A C35A 1.0(10) . . . . ?
F34A C34A C35A F35A 0.3(9) . . . . ?
C33A C34A C35A F35A -179.4(6) . . . . ?
F34A C34A C35A C36A 179.7(5) . . . . ?
C33A C34A C35A C36A 0.1(10) . . . . ?
C32A C31A C36A F36A 178.3(5) . . . . ?
B1A C31A C36A F36A 5.3(7) . . . . ?
C32A C31A C36A C35A -2.9(8) . . . . ?
B1A C31A C36A C35A -175.8(5) . . . . ?
F35A C35A C36A F36A -0.7(8) . . . . ?
C34A C35A C36A F36A 179.8(5) . . . . ?
F35A C35A C36A C31A -179.6(5) . . . . ?
C34A C35A C36A C31A 0.9(9) . . . . ?
C31A B1A C41A C42A 65.7(6) . . . . ?
C1A B1A C41A C42A -55.3(6) . . . . ?
C51A B1A C41A C42A -166.7(4) . . . . ?
C31A B1A C41A C46A -112.2(6) . . . . ?
C1A B1A C41A C46A 126.7(5) . . . . ?
C51A B1A C41A C46A 15.4(7) . . . . ?
C46A C41A C42A F42A 177.1(4) . . . . ?
B1A C41A C42A F42A -1.1(7) . . . . ?
C46A C41A C42A C43A -4.1(8) . . . . ?
B1A C41A C42A C43A 177.7(5) . . . . ?
F42A C42A C43A F43A 1.8(7) . . . . ?
C41A C42A C43A F43A -177.1(5) . . . . ?
F42A C42A C43A C44A 178.9(5) . . . . ?
C41A C42A C43A C44A 0.0(8) . . . . ?
F43A C43A C44A F44A -0.5(8) . . . . ?
C42A C43A C44A F44A -177.6(5) . . . . ?
F43A C43A C44A C45A -178.6(5) . . . . ?
C42A C43A C44A C45A 4.3(8) . . . . ?
F44A C44A C45A F45A 0.0(9) . . . . ?
C43A C44A C45A F45A 178.2(5) . . . . ?
F44A C44A C45A C46A 177.8(5) . . . . ?
C43A C44A C45A C46A -4.1(9) . . . . ?
F45A C45A C46A F46A -3.6(8) . . . . ?
C44A C45A C46A F46A 178.6(5) . . . . ?
F45A C45A C46A C41A 177.4(5) . . . . ?
C44A C45A C46A C41A -0.4(9) . . . . ?
C42A C41A C46A F46A -174.7(5) . . . . ?
B1A C41A C46A F46A 3.4(8) . . . . ?
C42A C41A C46A C45A 4.3(8) . . . . ?
B1A C41A C46A C45A -177.7(5) . . . . ?
C31A B1A C51A C56A 172.6(4) . . . . ?
C1A B1A C51A C56A -65.2(5) . . . . ?
C41A B1A C51A C56A 50.9(6) . . . . ?
C31A B1A C51A C52A -14.9(7) . . . . ?
C1A B1A C51A C52A 107.2(5) . . . . ?
C41A B1A C51A C52A -136.7(5) . . . . ?
C56A C51A C52A F52A 176.2(4) . . . . ?
B1A C51A C52A F52A 3.3(7) . . . . ?
C56A C51A C52A C53A -2.6(7) . . . . ?
B1A C51A C52A C53A -175.5(5) . . . . ?
F52A C52A C53A F53A 1.0(7) . . . . ?
C51A C52A C53A F53A 179.8(4) . . . . ?
F52A C52A C53A C54A -177.3(5) . . . . ?
C51A C52A C53A C54A 1.5(8) . . . . ?
F53A C53A C54A F54A -0.5(8) . . . . ?
C52A C53A C54A F54A 177.8(5) . . . . ?
F53A C53A C54A C55A -178.3(5) . . . . ?
C52A C53A C54A C55A 0.0(8) . . . . ?
C53A C54A C55A F55A 180.0(5) . . . . ?
F54A C54A C55A F55A 2.1(8) . . . . ?
C53A C54A C55A C56A -0.2(8) . . . . ?
F54A C54A C55A C56A -178.0(5) . . . . ?
F55A C55A C56A F56A -1.3(7) . . . . ?
C54A C55A C56A F56A 178.8(4) . . . . ?
F55A C55A C56A C51A 178.7(5) . . . . ?
C54A C55A C56A C51A -1.2(8) . . . . ?
C52A C51A C56A C55A 2.4(7) . . . . ?
B1A C51A C56A C55A 175.9(5) . . . . ?
C52A C51A C56A F56A -177.5(4) . . . . ?
B1A C51A C56A F56A -4.1(7) . . . . ?
C41B B1B C1B C2B 123.7(8) . . . . ?
C31B B1B C1B C2B 6.7(10) . . . . ?
C51B B1B C1B C2B -113.2(8) . . . . ?
C41B B1B C1B P1B -88.4(6) . . . . ?
C31B B1B C1B P1B 154.6(4) . . . . ?
C51B B1B C1B P1B 34.7(6) . . . . ?
C21B P1B C1B C2B 103.9(3) . . . . ?
C11B P1B C1B C2B -95.3(3) . . . . ?
C2B P1B C1B B1B -163.2(6) . . . . ?
C21B P1B C1B B1B -59.2(6) . . . . ?
C11B P1B C1B B1B 101.5(5) . . . . ?
B1B C1B C2B C3B -17.8(13) . . . . ?
P1B C1B C2B C3B -176.2(7) . . . . ?
B1B C1B C2B P1B 158.5(8) . . . . ?
C21B P1B C2B C1B -103.5(3) . . . . ?
C11B P1B C2B C1B 111.1(3) . . . . ?
C1B P1B C2B C3B 175.8(8) . . . . ?
C21B P1B C2B C3B 72.3(7) . . . . ?
C11B P1B C2B C3B -73.1(6) . . . . ?
C1B C2B C3B C4B 35.2(9) . . . . ?
P1B C2B C3B C4B -138.3(6) . . . . ?
C1B C2B C3B C8B -144.9(6) . . . . ?
P1B C2B C3B C8B 41.6(8) . . . . ?
C8B C3B C4B C5B 1.9(7) . . . . ?
C2B C3B C4B C5B -178.3(4) . . . . ?
C3B C4B C5B C6B -0.9(8) . . . . ?
C4B C5B C6B C7B -0.5(8) . . . . ?
C4B C5B C6B C9B 178.6(5) . . . . ?
C5B C6B C7B C8B 1.0(8) . . . . ?
C9B C6B C7B C8B -178.2(5) . . . . ?
C4B C3B C8B C7B -1.4(7) . . . . ?
C2B C3B C8B C7B 178.8(5) . . . . ?
C6B C7B C8B C3B 0.0(8) . . . . ?
C2B P1B C11B C16B 77.6(4) . . . . ?
C1B P1B C11B C16B 128.3(3) . . . . ?
C21B P1B C11B C16B -69.9(4) . . . . ?
C2B P1B C11B C12B -98.7(4) . . . . ?
C1B P1B C11B C12B -48.1(5) . . . . ?
C21B P1B C11B C12B 113.7(4) . . . . ?
C16B C11B C12B C13B -2.8(7) . . . . ?
P1B C11B C12B C13B 173.4(4) . . . . ?
C16B C11B C12B C17B 172.8(5) . . . . ?
P1B C11B C12B C17B -11.0(7) . . . . ?
C11B C12B C13B C14B -0.8(7) . . . . ?
C17B C12B C13B C14B -176.7(5) . . . . ?
C12B C13B C14B C15B 2.3(8) . . . . ?
C12B C13B C14B C18B -178.3(5) . . . . ?
C13B C14B C15B C16B -0.3(8) . . . . ?
C18B C14B C15B C16B -179.7(5) . . . . ?
C14B C15B C16B C11B -3.2(8) . . . . ?
C14B C15B C16B C19B 174.7(5) . . . . ?
C12B C11B C16B C15B 4.7(7) . . . . ?
P1B C11B C16B C15B -171.7(4) . . . . ?
C12B C11B C16B C19B -173.0(4) . . . . ?
P1B C11B C16B C19B 10.5(6) . . . . ?
C2B P1B C21B C22B 160.1(3) . . . . ?
C1B P1B C21B C22B 108.6(4) . . . . ?
C11B P1B C21B C22B -53.8(4) . . . . ?
C2B P1B C21B C26B -17.8(5) . . . . ?
C1B P1B C21B C26B -69.3(4) . . . . ?
C11B P1B C21B C26B 128.4(4) . . . . ?
C26B C21B C22B C23B -0.2(6) . . . . ?
P1B C21B C22B C23B -178.1(3) . . . . ?
C26B C21B C22B C27B 179.3(4) . . . . ?
P1B C21B C22B C27B 1.4(6) . . . . ?
C21B C22B C23B C24B 0.0(7) . . . . ?
C27B C22B C23B C24B -179.6(4) . . . . ?
C22B C23B C24B C25B 0.5(7) . . . . ?
C22B C23B C24B C28B -179.5(5) . . . . ?
C23B C24B C25B C26B -0.8(7) . . . . ?
C28B C24B C25B C26B 179.2(5) . . . . ?
C24B C25B C26B C21B 0.6(7) . . . . ?
C24B C25B C26B C29B -179.6(5) . . . . ?
C22B C21B C26B C25B 0.0(6) . . . . ?
P1B C21B C26B C25B 177.9(4) . . . . ?
C22B C21B C26B C29B -179.9(4) . . . . ?
P1B C21B C26B C29B -2.0(6) . . . . ?
C1B B1B C31B C36B -133.0(5) . . . . ?
C41B B1B C31B C36B 103.8(5) . . . . ?
C51B B1B C31B C36B -22.9(6) . . . . ?
C1B B1B C31B C32B 53.3(5) . . . . ?
C41B B1B C31B C32B -69.9(5) . . . . ?
C51B B1B C31B C32B 163.5(4) . . . . ?
C36B C31B C32B F32B -178.0(4) . . . . ?
B1B C31B C32B F32B -3.6(6) . . . . ?
C36B C31B C32B C33B 3.9(7) . . . . ?
B1B C31B C32B C33B 178.3(4) . . . . ?
F32B C32B C33B F33B -2.1(6) . . . . ?
C31B C32B C33B F33B 176.0(4) . . . . ?
F32B C32B C33B C34B 177.3(4) . . . . ?
C31B C32B C33B C34B -4.5(7) . . . . ?
F33B C33B C34B F34B 1.6(7) . . . . ?
C32B C33B C34B F34B -177.8(4) . . . . ?
F33B C33B C34B C35B -178.7(5) . . . . ?
C32B C33B C34B C35B 1.8(7) . . . . ?
F34B C34B C35B F35B -0.5(7) . . . . ?
C33B C34B C35B F35B 179.8(5) . . . . ?
F34B C34B C35B C36B -179.4(4) . . . . ?
C33B C34B C35B C36B 1.0(7) . . . . ?
C32B C31B C36B F36B 178.6(4) . . . . ?
B1B C31B C36B F36B 4.6(7) . . . . ?
C32B C31B C36B C35B -0.8(7) . . . . ?
B1B C31B C36B C35B -174.8(4) . . . . ?
F35B C35B C36B F36B 0.2(7) . . . . ?
C34B C35B C36B F36B 179.1(4) . . . . ?
F35B C35B C36B C31B 179.6(4) . . . . ?
C34B C35B C36B C31B -1.5(7) . . . . ?
C1B B1B C41B C46B 165.7(4) . . . . ?
C31B B1B C41B C46B -73.6(5) . . . . ?
C51B B1B C41B C46B 52.2(6) . . . . ?
C1B B1B C41B C42B -22.5(6) . . . . ?
C31B B1B C41B C42B 98.2(5) . . . . ?
C51B B1B C41B C42B -136.0(4) . . . . ?
C46B C41B C42B F42B 179.6(4) . . . . ?
B1B C41B C42B F42B 7.2(7) . . . . ?
C46B C41B C42B C43B -1.6(7) . . . . ?
B1B C41B C42B C43B -174.0(4) . . . . ?
F42B C42B C43B F43B -0.6(7) . . . . ?
C41B C42B C43B F43B -179.6(4) . . . . ?
F42B C42B C43B C44B 179.4(4) . . . . ?
C41B C42B C43B C44B 0.5(8) . . . . ?
F43B C43B C44B F44B 0.8(7) . . . . ?
C42B C43B C44B F44B -179.2(4) . . . . ?
F43B C43B C44B C45B -179.4(4) . . . . ?
C42B C43B C44B C45B 0.6(7) . . . . ?
F44B C44B C45B F45B -0.2(7) . . . . ?
C43B C44B C45B F45B 180.0(4) . . . . ?
F44B C44B C45B C46B 179.4(4) . . . . ?
C43B C44B C45B C46B -0.5(7) . . . . ?
F45B C45B C46B F46B -2.8(6) . . . . ?
C44B C45B C46B F46B 177.6(4) . . . . ?
F45B C45B C46B C41B 178.8(4) . . . . ?
C44B C45B C46B C41B -0.8(7) . . . . ?
C42B C41B C46B F46B -176.7(4) . . . . ?
B1B C41B C46B F46B -3.9(6) . . . . ?
C42B C41B C46B C45B 1.7(7) . . . . ?
B1B C41B C46B C45B 174.4(4) . . . . ?
C1B B1B C51B C52B -102.4(5) . . . . ?
C41B B1B C51B C52B 19.9(6) . . . . ?
C31B B1B C51B C52B 140.4(4) . . . . ?
C1B B1B C51B C56B 67.7(5) . . . . ?
C41B B1B C51B C56B -170.0(4) . . . . ?
C31B B1B C51B C56B -49.6(5) . . . . ?
C56B C51B C52B F52B -177.2(4) . . . . ?
B1B C51B C52B F52B -6.4(7) . . . . ?
C56B C51B C52B C53B 0.5(7) . . . . ?
B1B C51B C52B C53B 171.3(4) . . . . ?
F52B C52B C53B F53B -2.7(7) . . . . ?
C51B C52B C53B F53B 179.5(4) . . . . ?
F52B C52B C53B C54B 177.2(4) . . . . ?
C51B C52B C53B C54B -0.5(7) . . . . ?
F53B C53B C54B F54B 0.7(7) . . . . ?
C52B C53B C54B F54B -179.2(4) . . . . ?
F53B C53B C54B C55B -179.9(5) . . . . ?
C52B C53B C54B C55B 0.2(7) . . . . ?
C53B C54B C55B F55B 179.5(4) . . . . ?
F54B C54B C55B F55B -1.1(7) . . . . ?
C53B C54B C55B C56B 0.2(7) . . . . ?
F54B C54B C55B C56B 179.6(4) . . . . ?
F55B C55B C56B F56B 2.3(6) . . . . ?
C54B C55B C56B F56B -178.4(4) . . . . ?
F55B C55B C56B C51B -179.5(4) . . . . ?
C54B C55B C56B C51B -0.1(7) . . . . ?
C52B C51B C56B F56B 178.1(4) . . . . ?
B1B C51B C56B F56B 6.7(6) . . . . ?
C52B C51B C56B C55B -0.2(6) . . . . ?
B1B C51B C56B C55B -171.5(4) . . . . ?
C101 C102 C103 C104 -157.9(14) . . . . ?
C102 C103 C104 C105 79.2(18) . . . . ?
